data_4335650
loop_
_publ_author_name
'Holger Braunschweig'
'Florian Hupp'
'Thomas Kramer'
'Julian Mager'

_publ_contact_author_address
; Institut fuer Anorganische Chemie
Universitaet Wuerzburg
Am Hubland
97074 Wuerzburg, Germany
;
_publ_contact_author_email H.Braunschweig@mail.uni-wuerzburg.de
_publ_contact_author_fax +49-931-3184623
_publ_contact_author_name 'Prof. Dr. Holger Braunschweig'
_publ_contact_author_phone +49-931-3185260
_publ_section_title
;
 Structure and Reactivity of Distanna[2]metallocenophanes of Ruthenium and
 Osmium
;
_journal_name_full 'Inorganic Chemistry'
_journal_page_first 9060
_journal_page_last 9065
_journal_paper_doi 10.1021/ic4012247
_journal_volume 52
_journal_year 2013
_chemical_formula_moiety 'C14 H20 Os Si2'
_chemical_formula_sum 'C14 H20 Os Si2'
_chemical_formula_weight 434.68
_chemical_name_common
;
?
;
_chemical_name_systematic
; 
?
;
_space_group_IT_number 14
_symmetry_cell_setting monoclinic
_symmetry_space_group_name_Hall '-P 2yn'
_symmetry_space_group_name_H-M 'P 1 21/n 1'
_atom_sites_solution_hydrogens geom
_atom_sites_solution_primary direct
_atom_sites_solution_secondary difmap
_audit_creation_method SHELXL-97
_cell_angle_alpha 90.00
_cell_angle_beta 109.441(4)
_cell_angle_gamma 90.00
_cell_formula_units_Z 4
_cell_length_a 12.3312(9)
_cell_length_b 8.3327(7)
_cell_length_c 14.8501(12)
_cell_measurement_reflns_used 3107
_cell_measurement_temperature 100(2)
_cell_measurement_theta_max 26.77
_cell_measurement_theta_min 1.87
_cell_volume 1438.9(2)
_computing_cell_refinement 'Saint+ ver. 7.68A (Bruker AXS)'
_computing_data_collection 'APEX2 ver. 2010.3 (Bruker AXS)'
_computing_data_reduction 'Saint+ ver. 7.68A (Bruker AXS)'
_computing_molecular_graphics 'XP ver. 5.1 (Bruker AXS, 1998)'
_computing_publication_material 'SHELXL-97 (Sheldrick, 2008)'
_computing_structure_refinement 'SHELXL-97 (Sheldrick, 2008)'
_computing_structure_solution 'SHELXS-97 (Sheldrick, 2008)'
_diffrn_ambient_temperature 100(2)
_diffrn_detector_area_resol_mean 8.333
_diffrn_measured_fraction_theta_full 1.000
_diffrn_measured_fraction_theta_max 0.996
_diffrn_measurement_device_type 'Bruker X8-APEX II'
_diffrn_measurement_method '\f and \w scans'
_diffrn_radiation_monochromator 'multi-layer mirror'
_diffrn_radiation_source 'rotating anode'
_diffrn_radiation_type MoK\a
_diffrn_radiation_wavelength 0.71073
_diffrn_reflns_av_R_equivalents 0.0000
_diffrn_reflns_av_sigmaI/netI 0.0208
_diffrn_reflns_limit_h_max 14
_diffrn_reflns_limit_h_min -15
_diffrn_reflns_limit_k_max 10
_diffrn_reflns_limit_k_min 0
_diffrn_reflns_limit_l_max 18
_diffrn_reflns_limit_l_min 0
_diffrn_reflns_number 3058
_diffrn_reflns_theta_full 26.00
_diffrn_reflns_theta_max 26.77
_diffrn_reflns_theta_min 1.87
_exptl_absorpt_coefficient_mu 9.005
_exptl_absorpt_correction_T_max 0.745431
_exptl_absorpt_correction_T_min 0.548490
_exptl_absorpt_correction_type multi-scan
_exptl_absorpt_process_details 'TwinAbs 2008/3 (Bruker 2008)'
_exptl_crystal_colour colourless
_exptl_crystal_density_diffrn 2.007
_exptl_crystal_description block
_exptl_crystal_F_000 832
_exptl_crystal_size_max 0.05
_exptl_crystal_size_mid 0.05
_exptl_crystal_size_min 0.05
_refine_diff_density_max 0.708
_refine_diff_density_min -0.506
_refine_diff_density_rms 0.093
_refine_ls_extinction_method none
_refine_ls_goodness_of_fit_ref 1.060
_refine_ls_hydrogen_treatment constr
_refine_ls_matrix_type full
_refine_ls_number_parameters 159
_refine_ls_number_reflns 3107
_refine_ls_number_restraints 0
_refine_ls_restrained_S_all 1.060
_refine_ls_R_factor_all 0.0152
_refine_ls_R_factor_gt 0.0142
_refine_ls_shift/su_max 0.002
_refine_ls_shift/su_mean 0.000
_refine_ls_structure_factor_coef Fsqd
_refine_ls_weighting_details 'calc w=1/[\s^2^(Fo^2^)+(0.0144P)^2^+1.0383P] where P=(Fo^2^+2Fc^2^)/3'
_refine_ls_weighting_scheme calc
_refine_ls_wR_factor_gt 0.0342
_refine_ls_wR_factor_ref 0.0345
_reflns_number_gt 2996
_reflns_number_total 3107
_reflns_threshold_expression >2sigma(I)
_cod_data_source_file ic4012247_si_001_4.cif
_cod_data_source_block 9
_cod_database_code 4335650

loop_
_symmetry_equiv_pos_as_xyz
'x, y, z'
'-x+1/2, y+1/2, -z+1/2'
'-x, -y, -z'
'x-1/2, -y-1/2, z-1/2'

loop_
_atom_site_label
_atom_site_type_symbol
_atom_site_fract_x
_atom_site_fract_y
_atom_site_fract_z
_atom_site_U_iso_or_equiv
_atom_site_adp_type
_atom_site_occupancy
_atom_site_symmetry_multiplicity
_atom_site_calc_flag
_atom_site_refinement_flags
Os1 Os 0.882661(8) 0.608043(11) 0.219771(7) 0.01027(4) Uani 1 1 d .
C2 C 0.9721(2) 0.4962(3) 0.35747(17) 0.0123(5) Uani 1 1 d .
C3 C 0.9896(2) 0.6680(3) 0.36546(18) 0.0155(5) Uani 1 1 d .
H3 H 1.0617 0.7210 0.3815 0.019 Uiso 1 1 calc R
C4 C 0.8801(2) 0.7451(3) 0.34525(18) 0.0162(5) Uani 1 1 d .
H4 H 0.8672 0.8575 0.3453 0.019 Uiso 1 1 calc R
C5 C 0.7941(2) 0.6235(3) 0.3250(2) 0.0156(5) Uani 1 1 d .
H5 H 0.7137 0.6406 0.3089 0.019 Uiso 1 1 calc R
C6 C 0.8501(2) 0.4709(3) 0.33328(19) 0.0145(5) Uani 1 1 d .
H6 H 0.8128 0.3695 0.3243 0.017 Uiso 1 1 calc R
C7 C 0.9567(2) 0.4957(3) 0.12092(18) 0.0132(5) Uani 1 1 d .
C8 C 0.9723(2) 0.6681(3) 0.12011(19) 0.0167(5) Uani 1 1 d .
H8 H 1.0443 0.7218 0.1377 0.020 Uiso 1 1 calc R
C9 C 0.8622(2) 0.7445(3) 0.08867(19) 0.0175(6) Uani 1 1 d .
H9 H 0.8487 0.8569 0.0823 0.021 Uiso 1 1 calc R
C10 C 0.7763(3) 0.6230(3) 0.06865(19) 0.0161(6) Uani 1 1 d .
H10 H 0.6955 0.6397 0.0467 0.019 Uiso 1 1 calc R
C11 C 0.8339(2) 0.4709(3) 0.08761(18) 0.0138(5) Uani 1 1 d .
H11 H 0.7968 0.3694 0.0795 0.017 Uiso 1 1 calc R
Si12 Si 1.07792(6) 0.34158(9) 0.34596(5) 0.01222(14) Uani 1 1 d .
C13 C 1.2243(2) 0.4016(3) 0.4267(2) 0.0190(6) Uani 1 1 d .
H13A H 1.2235 0.4117 0.4922 0.028 Uiso 1 1 calc R
H13B H 1.2455 0.5048 0.4056 0.028 Uiso 1 1 calc R
H13C H 1.2804 0.3197 0.4245 0.028 Uiso 1 1 calc R
C14 C 1.0363(3) 0.1434(3) 0.3839(2) 0.0187(6) Uani 1 1 d .
H14A H 1.0884 0.0600 0.3760 0.028 Uiso 1 1 calc R
H14B H 0.9572 0.1174 0.3444 0.028 Uiso 1 1 calc R
H14C H 1.0413 0.1491 0.4511 0.028 Uiso 1 1 calc R
Si15 Si 1.06877(6) 0.34330(9) 0.18414(5) 0.01274(14) Uani 1 1 d .
C16 C 1.0241(2) 0.1438(3) 0.1245(2) 0.0182(6) Uani 1 1 d .
H16A H 0.9459 0.1184 0.1231 0.027 Uiso 1 1 calc R
H16B H 1.0771 0.0605 0.1603 0.027 Uiso 1 1 calc R
H16C H 1.0259 0.1483 0.0591 0.027 Uiso 1 1 calc R
C17 C 1.2095(2) 0.4084(4) 0.1733(2) 0.0210(6) Uani 1 1 d .
H17A H 1.2029 0.4124 0.1057 0.032 Uiso 1 1 calc R
H17B H 1.2697 0.3318 0.2068 0.032 Uiso 1 1 calc R
H17C H 1.2295 0.5152 0.2017 0.032 Uiso 1 1 calc R

loop_
_atom_site_aniso_label
_atom_site_aniso_U_11
_atom_site_aniso_U_22
_atom_site_aniso_U_33
_atom_site_aniso_U_23
_atom_site_aniso_U_13
_atom_site_aniso_U_12
Os1 0.01185(6) 0.01006(6) 0.00912(6) -0.00006(4) 0.00379(4) -0.00011(4)
C2 0.0147(13) 0.0139(13) 0.0082(12) -0.0008(9) 0.0035(10) -0.0013(10)
C3 0.0177(13) 0.0164(13) 0.0116(13) -0.0017(10) 0.0037(10) -0.0006(11)
C4 0.0203(14) 0.0160(13) 0.0125(13) -0.0037(10) 0.0057(12) 0.0000(10)
C5 0.0184(13) 0.0171(13) 0.0121(13) -0.0016(10) 0.0059(11) 0.0015(10)
C6 0.0161(13) 0.0170(13) 0.0124(13) 0.0000(10) 0.0073(10) -0.0007(11)
C7 0.0155(13) 0.0151(13) 0.0101(13) 0.0008(10) 0.0057(10) -0.0002(10)
C8 0.0199(14) 0.0168(13) 0.0150(14) 0.0003(11) 0.0081(11) -0.0033(11)
C9 0.0241(14) 0.0156(13) 0.0143(13) 0.0026(10) 0.0086(11) 0.0022(11)
C10 0.0188(14) 0.0192(14) 0.0104(13) 0.0012(10) 0.0048(11) 0.0047(11)
C11 0.0162(13) 0.0143(13) 0.0110(12) 0.0000(10) 0.0049(10) 0.0005(10)
Si12 0.0125(3) 0.0132(3) 0.0106(3) 0.0009(3) 0.0034(3) 0.0002(3)
C13 0.0160(14) 0.0250(15) 0.0142(14) -0.0013(11) 0.0026(11) -0.0024(11)
C14 0.0206(14) 0.0172(14) 0.0193(15) 0.0014(11) 0.0080(12) -0.0003(11)
Si15 0.0120(3) 0.0149(3) 0.0114(3) -0.0012(3) 0.0042(3) 0.0003(3)
C16 0.0185(14) 0.0159(14) 0.0196(15) -0.0028(11) 0.0057(12) 0.0032(10)
C17 0.0184(14) 0.0302(16) 0.0152(14) 0.0002(12) 0.0065(12) -0.0028(12)

loop_
_atom_type_symbol
_atom_type_description
_atom_type_scat_dispersion_real
_atom_type_scat_dispersion_imag
_atom_type_scat_source
C C 0.0033 0.0016 'International Tables Vol C Tables 4.2.6.8 and 6.1.1.4'
H H 0.0000 0.0000 'International Tables Vol C Tables 4.2.6.8 and 6.1.1.4'
Si Si 0.0817 0.0704 'International Tables Vol C Tables 4.2.6.8 and 6.1.1.4'
Os Os -1.2165 7.6030 'International Tables Vol C Tables 4.2.6.8 and 6.1.1.4'

loop_
_geom_angle_atom_site_label_1
_geom_angle_atom_site_label_2
_geom_angle_atom_site_label_3
_geom_angle
C11 Os1 C8 63.82(10)
C11 Os1 C7 38.69(10)
C8 Os1 C7 38.85(10)
C11 Os1 C6 110.80(10)
C8 Os1 C6 155.54(10)
C7 Os1 C6 121.41(10)
C11 Os1 C2 121.51(10)
C8 Os1 C2 121.43(10)
C7 Os1 C2 104.64(9)
C6 Os1 C2 38.59(10)
C11 Os1 C3 155.27(10)
C8 Os1 C3 110.16(10)
C7 Os1 C3 120.99(10)
C6 Os1 C3 63.90(10)
C2 Os1 C3 38.69(10)
C11 Os1 C5 128.41(10)
C8 Os1 C5 163.30(10)
C7 Os1 C5 157.85(10)
C6 Os1 C5 38.26(9)
C2 Os1 C5 64.71(10)
C3 Os1 C5 63.84(10)
C11 Os1 C10 38.32(9)
C8 Os1 C10 63.78(10)
C7 Os1 C10 65.02(10)
C6 Os1 C10 128.25(10)
C2 Os1 C10 157.86(10)
C3 Os1 C10 163.45(10)
C5 Os1 C10 117.18(11)
C11 Os1 C9 63.68(10)
C8 Os1 C9 38.16(10)
C7 Os1 C9 64.91(10)
C6 Os1 C9 163.75(11)
C2 Os1 C9 157.65(10)
C3 Os1 C9 127.82(10)
C5 Os1 C9 131.72(10)
C10 Os1 C9 37.84(10)
C11 Os1 C4 164.03(10)
C8 Os1 C4 127.64(10)
C7 Os1 C4 157.26(10)
C6 Os1 C4 63.77(10)
C2 Os1 C4 64.68(10)
C3 Os1 C4 38.22(10)
C5 Os1 C4 37.94(10)
C10 Os1 C4 131.78(10)
C9 Os1 C4 116.96(10)
C6 C2 C3 106.2(2)
C6 C2 Si12 125.11(19)
C3 C2 Si12 126.6(2)
C6 C2 Os1 70.66(14)
C3 C2 Os1 70.70(14)
Si12 C2 Os1 110.90(12)
C4 C3 C2 108.8(2)
C4 C3 Os1 71.29(15)
C2 C3 Os1 70.62(14)
C4 C3 H3 125.6
C2 C3 H3 125.6
Os1 C3 H3 124.1
C5 C4 C3 108.0(2)
C5 C4 Os1 70.80(15)
C3 C4 Os1 70.49(15)
C5 C4 H4 126.0
C3 C4 H4 126.0
Os1 C4 H4 124.3
C4 C5 C6 108.0(2)
C4 C5 Os1 71.26(16)
C6 C5 Os1 70.61(15)
C4 C5 H5 126.0
C6 C5 H5 126.0
Os1 C5 H5 123.8
C5 C6 C2 109.0(2)
C5 C6 Os1 71.13(15)
C2 C6 Os1 70.75(14)
C5 C6 H6 125.5
C2 C6 H6 125.5
Os1 C6 H6 124.2
C11 C7 C8 105.4(2)
C11 C7 Si15 125.97(19)
C8 C7 Si15 126.5(2)
C11 C7 Os1 70.44(14)
C8 C7 Os1 70.53(14)
Si15 C7 Os1 110.88(12)
C9 C8 C7 109.2(2)
C9 C8 Os1 71.50(16)
C7 C8 Os1 70.62(14)
C9 C8 H8 125.4
C7 C8 H8 125.4
Os1 C8 H8 124.1
C10 C9 C8 108.1(2)
C10 C9 Os1 71.01(15)
C8 C9 Os1 70.33(15)
C10 C9 H9 125.9
C8 C9 H9 125.9
Os1 C9 H9 124.3
C9 C10 C11 107.6(2)
C9 C10 Os1 71.15(16)
C11 C10 Os1 70.16(15)
C9 C10 H10 126.2
C11 C10 H10 126.2
Os1 C10 H10 124.1
C10 C11 C7 109.6(2)
C10 C11 Os1 71.52(15)
C7 C11 Os1 70.86(14)
C10 C11 H11 125.2
C7 C11 H11 125.2
Os1 C11 H11 124.0
C14 Si12 C13 110.23(13)
C14 Si12 C2 108.00(12)
C13 Si12 C2 107.98(12)
C14 Si12 Si15 112.68(10)
C13 Si12 Si15 111.00(10)
C2 Si12 Si15 106.73(8)
Si12 C13 H13A 109.5
Si12 C13 H13B 109.5
H13A C13 H13B 109.5
Si12 C13 H13C 109.5
H13A C13 H13C 109.5
H13B C13 H13C 109.5
Si12 C14 H14A 109.5
Si12 C14 H14B 109.5
H14A C14 H14B 109.5
Si12 C14 H14C 109.5
H14A C14 H14C 109.5
H14B C14 H14C 109.5
C17 Si15 C16 110.51(13)
C17 Si15 C7 107.98(13)
C16 Si15 C7 108.11(12)
C17 Si15 Si12 110.85(10)
C16 Si15 Si12 112.36(10)
C7 Si15 Si12 106.83(8)
Si15 C16 H16A 109.5
Si15 C16 H16B 109.5
H16A C16 H16B 109.5
Si15 C16 H16C 109.5
H16A C16 H16C 109.5
H16B C16 H16C 109.5
Si15 C17 H17A 109.5
Si15 C17 H17B 109.5
H17A C17 H17B 109.5
Si15 C17 H17C 109.5
H17A C17 H17C 109.5
H17B C17 H17C 109.5

loop_
_geom_bond_atom_site_label_1
_geom_bond_atom_site_label_2
_geom_bond_distance
Os1 C11 2.176(3)
Os1 C8 2.180(3)
Os1 C7 2.181(2)
Os1 C6 2.182(3)
Os1 C2 2.183(3)
Os1 C3 2.184(3)
Os1 C5 2.189(3)
Os1 C10 2.194(3)
Os1 C9 2.196(3)
Os1 C4 2.195(3)
C2 C6 1.442(4)
C2 C3 1.446(4)
C2 Si12 1.881(3)
C3 C4 1.433(4)
C3 H3 0.9500
C4 C5 1.425(4)
C4 H4 0.9500
C5 C6 1.432(4)
C5 H5 0.9500
C6 H6 0.9500
C7 C11 1.443(4)
C7 C8 1.450(4)
C7 Si15 1.881(3)
C8 C9 1.431(4)
C8 H8 0.9500
C9 C10 1.423(4)
C9 H9 0.9500
C10 C11 1.434(4)
C10 H10 0.9500
C11 H11 0.9500
Si12 C14 1.871(3)
Si12 C13 1.872(3)
Si12 Si15 2.3679(10)
C13 H13A 0.9800
C13 H13B 0.9800
C13 H13C 0.9800
C14 H14A 0.9800
C14 H14B 0.9800
C14 H14C 0.9800
Si15 C17 1.876(3)
Si15 C16 1.878(3)
C16 H16A 0.9800
C16 H16B 0.9800
C16 H16C 0.9800
C17 H17A 0.9800
C17 H17B 0.9800
C17 H17C 0.9800

loop_
_geom_torsion_atom_site_label_1
_geom_torsion_atom_site_label_2
_geom_torsion_atom_site_label_3
_geom_torsion_atom_site_label_4
_geom_torsion
C11 Os1 C2 C6 -84.24(17)
C8 Os1 C2 C6 -160.83(15)
C7 Os1 C2 C6 -122.43(15)
C3 Os1 C2 C6 115.9(2)
C5 Os1 C2 C6 36.85(15)
C10 Os1 C2 C6 -63.5(3)
C9 Os1 C2 C6 178.7(2)
C4 Os1 C2 C6 78.99(16)
C11 Os1 C2 C3 159.87(15)
C8 Os1 C2 C3 83.28(17)
C7 Os1 C2 C3 121.68(16)
C6 Os1 C2 C3 -115.9(2)
C5 Os1 C2 C3 -79.04(16)
C10 Os1 C2 C3 -179.4(2)
C9 Os1 C2 C3 62.8(3)
C4 Os1 C2 C3 -36.90(15)
C11 Os1 C2 Si12 36.98(17)
C8 Os1 C2 Si12 -39.61(17)
C7 Os1 C2 Si12 -1.21(14)
C6 Os1 C2 Si12 121.2(2)
C3 Os1 C2 Si12 -122.9(2)
C5 Os1 C2 Si12 158.07(16)
C10 Os1 C2 Si12 57.7(3)
C9 Os1 C2 Si12 -60.1(3)
C4 Os1 C2 Si12 -159.78(16)
C6 C2 C3 C4 -0.8(3)
Si12 C2 C3 C4 163.54(19)
Os1 C2 C3 C4 61.38(18)
C6 C2 C3 Os1 -62.13(17)
Si12 C2 C3 Os1 102.16(19)
C11 Os1 C3 C4 -163.2(2)
C8 Os1 C3 C4 125.83(17)
C7 Os1 C3 C4 167.47(15)
C6 Os1 C3 C4 -80.02(17)
C2 Os1 C3 C4 -118.7(2)
C5 Os1 C3 C4 -37.20(15)
C10 Os1 C3 C4 60.5(4)
C9 Os1 C3 C4 86.67(19)
C11 Os1 C3 C2 -44.5(3)
C8 Os1 C3 C2 -115.48(16)
C7 Os1 C3 C2 -73.84(17)
C6 Os1 C3 C2 38.67(15)
C5 Os1 C3 C2 81.49(16)
C10 Os1 C3 C2 179.2(3)
C9 Os1 C3 C2 -154.65(15)
C4 Os1 C3 C2 118.7(2)
C2 C3 C4 C5 0.3(3)
Os1 C3 C4 C5 61.21(19)
C2 C3 C4 Os1 -60.95(18)
C11 Os1 C4 C5 35.9(4)
C8 Os1 C4 C5 167.99(15)
C7 Os1 C4 C5 -146.8(2)
C6 Os1 C4 C5 -37.65(16)
C2 Os1 C4 C5 -80.69(17)
C3 Os1 C4 C5 -118.0(2)
C10 Os1 C4 C5 81.4(2)
C9 Os1 C4 C5 124.19(16)
C11 Os1 C4 C3 154.0(3)
C8 Os1 C4 C3 -73.98(19)
C7 Os1 C4 C3 -28.8(3)
C6 Os1 C4 C3 80.38(17)
C2 Os1 C4 C3 37.34(16)
C5 Os1 C4 C3 118.0(2)
C10 Os1 C4 C3 -160.58(16)
C9 Os1 C4 C3 -117.78(17)
C3 C4 C5 C6 0.4(3)
Os1 C4 C5 C6 61.37(19)
C3 C4 C5 Os1 -61.01(18)
C11 Os1 C5 C4 -168.11(15)
C8 Os1 C5 C4 -35.0(4)
C7 Os1 C5 C4 145.8(2)
C6 Os1 C5 C4 117.8(2)
C2 Os1 C5 C4 80.61(17)
C3 Os1 C5 C4 37.47(16)
C10 Os1 C5 C4 -124.03(16)
C9 Os1 C5 C4 -81.0(2)
C11 Os1 C5 C6 74.12(19)
C8 Os1 C5 C6 -152.8(3)
C7 Os1 C5 C6 28.1(3)
C2 Os1 C5 C6 -37.16(15)
C3 Os1 C5 C6 -80.30(17)
C10 Os1 C5 C6 118.20(16)
C9 Os1 C5 C6 161.19(16)
C4 Os1 C5 C6 -117.8(2)
C4 C5 C6 C2 -0.8(3)
Os1 C5 C6 C2 60.94(18)
C4 C5 C6 Os1 -61.79(19)
C3 C2 C6 C5 1.0(3)
Si12 C2 C6 C5 -163.62(19)
Os1 C2 C6 C5 -61.18(19)
C3 C2 C6 Os1 62.16(17)
Si12 C2 C6 Os1 -102.44(19)
C11 Os1 C6 C5 -126.27(16)
C8 Os1 C6 C5 161.5(2)
C7 Os1 C6 C5 -168.00(15)
C2 Os1 C6 C5 118.9(2)
C3 Os1 C6 C5 80.11(17)
C10 Os1 C6 C5 -86.55(19)
C9 Os1 C6 C5 -59.3(4)
C4 Os1 C6 C5 37.33(16)
C11 Os1 C6 C2 114.85(15)
C8 Os1 C6 C2 42.6(3)
C7 Os1 C6 C2 73.12(17)
C3 Os1 C6 C2 -38.77(15)
C5 Os1 C6 C2 -118.9(2)
C10 Os1 C6 C2 154.57(15)
C9 Os1 C6 C2 -178.2(3)
C4 Os1 C6 C2 -81.55(16)
C8 Os1 C7 C11 -115.1(2)
C6 Os1 C7 C11 84.44(17)
C2 Os1 C7 C11 122.53(15)
C3 Os1 C7 C11 160.89(15)
C5 Os1 C7 C11 64.5(3)
C10 Os1 C7 C11 -36.60(15)
C9 Os1 C7 C11 -78.54(16)
C4 Os1 C7 C11 -178.8(2)
C11 Os1 C7 C8 115.1(2)
C6 Os1 C7 C8 -160.41(15)
C2 Os1 C7 C8 -122.32(16)
C3 Os1 C7 C8 -83.97(17)
C5 Os1 C7 C8 179.6(2)
C10 Os1 C7 C8 78.54(16)
C9 Os1 C7 C8 36.60(15)
C4 Os1 C7 C8 -63.7(3)
C11 Os1 C7 Si15 -122.1(2)
C8 Os1 C7 Si15 122.7(2)
C6 Os1 C7 Si15 -37.67(17)
C2 Os1 C7 Si15 0.42(15)
C3 Os1 C7 Si15 38.77(17)
C5 Os1 C7 Si15 -57.6(3)
C10 Os1 C7 Si15 -158.72(17)
C9 Os1 C7 Si15 159.35(17)
C4 Os1 C7 Si15 59.1(3)
C11 C7 C8 C9 0.9(3)
Si15 C7 C8 C9 -163.42(19)
Os1 C7 C8 C9 -61.38(19)
C11 C7 C8 Os1 62.24(16)
Si15 C7 C8 Os1 -102.04(19)
C11 Os1 C8 C9 79.98(17)
C7 Os1 C8 C9 119.1(2)
C6 Os1 C8 C9 162.8(2)
C2 Os1 C8 C9 -167.56(15)
C3 Os1 C8 C9 -126.16(16)
C5 Os1 C8 C9 -60.4(4)
C10 Os1 C8 C9 37.07(16)
C4 Os1 C8 C9 -86.86(19)
C11 Os1 C8 C7 -39.10(15)
C6 Os1 C8 C7 43.7(3)
C2 Os1 C8 C7 73.36(17)
C3 Os1 C8 C7 114.76(16)
C5 Os1 C8 C7 -179.5(3)
C10 Os1 C8 C7 -82.01(16)
C9 Os1 C8 C7 -119.1(2)
C4 Os1 C8 C7 154.06(15)
C7 C8 C9 C10 -0.4(3)
Os1 C8 C9 C10 -61.28(19)
C7 C8 C9 Os1 60.83(18)
C11 Os1 C9 C10 37.82(15)
C8 Os1 C9 C10 118.2(2)
C7 Os1 C9 C10 80.94(17)
C6 Os1 C9 C10 -35.8(4)
C2 Os1 C9 C10 147.1(2)
C3 Os1 C9 C10 -168.18(15)
C5 Os1 C9 C10 -81.4(2)
C4 Os1 C9 C10 -124.32(16)
C11 Os1 C9 C8 -80.37(17)
C7 Os1 C9 C8 -37.25(16)
C6 Os1 C9 C8 -154.0(3)
C2 Os1 C9 C8 28.9(3)
C3 Os1 C9 C8 73.63(19)
C5 Os1 C9 C8 160.44(16)
C10 Os1 C9 C8 -118.2(2)
C4 Os1 C9 C8 117.49(16)
C8 C9 C10 C11 -0.2(3)
Os1 C9 C10 C11 -61.01(18)
C8 C9 C10 Os1 60.85(19)
C11 Os1 C10 C9 -117.6(2)
C8 Os1 C10 C9 -37.38(16)
C7 Os1 C10 C9 -80.64(17)
C6 Os1 C10 C9 167.96(15)
C2 Os1 C10 C9 -146.8(2)
C3 Os1 C10 C9 34.6(4)
C5 Os1 C10 C9 123.94(16)
C4 Os1 C10 C9 80.8(2)
C8 Os1 C10 C11 80.21(17)
C7 Os1 C10 C11 36.95(15)
C6 Os1 C10 C11 -74.45(19)
C2 Os1 C10 C11 -29.2(3)
C3 Os1 C10 C11 152.2(3)
C5 Os1 C10 C11 -118.47(16)
C9 Os1 C10 C11 117.6(2)
C4 Os1 C10 C11 -161.57(15)
C9 C10 C11 C7 0.7(3)
Os1 C10 C11 C7 -60.93(18)
C9 C10 C11 Os1 61.64(19)
C8 C7 C11 C10 -1.0(3)
Si15 C7 C11 C10 163.43(19)
Os1 C7 C11 C10 61.34(18)
C8 C7 C11 Os1 -62.30(17)
Si15 C7 C11 Os1 102.09(19)
C8 Os1 C11 C10 -80.10(17)
C7 Os1 C11 C10 -119.4(2)
C6 Os1 C11 C10 125.97(16)
C2 Os1 C11 C10 167.56(15)
C3 Os1 C11 C10 -161.5(2)
C5 Os1 C11 C10 86.39(19)
C9 Os1 C11 C10 -37.34(16)
C4 Os1 C11 C10 59.0(4)
C8 Os1 C11 C7 39.25(15)
C6 Os1 C11 C7 -114.68(15)
C2 Os1 C11 C7 -73.09(17)
C3 Os1 C11 C7 -42.1(3)
C5 Os1 C11 C7 -154.26(14)
C10 Os1 C11 C7 119.4(2)
C9 Os1 C11 C7 82.01(16)
C4 Os1 C11 C7 178.3(3)
C6 C2 Si12 C14 -39.5(2)
C3 C2 Si12 C14 159.0(2)
Os1 C2 Si12 C14 -120.02(14)
C6 C2 Si12 C13 -158.7(2)
C3 C2 Si12 C13 39.8(3)
Os1 C2 Si12 C13 120.79(13)
C6 C2 Si12 Si15 81.9(2)
C3 C2 Si12 Si15 -79.6(2)
Os1 C2 Si12 Si15 1.38(13)
C11 C7 Si15 C17 160.6(2)
C8 C7 Si15 C17 -38.2(3)
Os1 C7 Si15 C17 -118.94(14)
C11 C7 Si15 C16 41.0(3)
C8 C7 Si15 C16 -157.8(2)
Os1 C7 Si15 C16 121.48(14)
C11 C7 Si15 Si12 -80.1(2)
C8 C7 Si15 Si12 81.1(2)
Os1 C7 Si15 Si12 0.34(13)
C14 Si12 Si15 C17 -125.32(14)
C13 Si12 Si15 C17 -1.14(15)
C2 Si12 Si15 C17 116.29(13)
C14 Si12 Si15 C16 -1.13(15)
C13 Si12 Si15 C16 123.06(14)
C2 Si12 Si15 C16 -119.51(13)
C14 Si12 Si15 C7 117.26(13)
C13 Si12 Si15 C7 -118.55(13)
C2 Si12 Si15 C7 -1.12(13)
